data_2204132
loop_
_publ_author_name
'Christopher Newton'
'Jeroen van Ameijde'
'George W. J. Fleet'
'Robert J. Nash '
'Watkin, David J.'

_publ_section_title
;
 3-<i>epi</i>-Casuarine monohydrate
;
_journal_issue 9
_journal_name_full 'Acta Crystallographica Section E'
_journal_page_first o1463
_journal_page_last o1464
_journal_paper_doi 10.1107/S1600536804018665
_journal_volume 60
_journal_year 2004
_chemical_formula_iupac 'C8 H15 N1 O5, H2 O'
_chemical_formula_moiety 'C8 H15 N1 O5, H2 O'
_chemical_formula_sum 'C8 H17 N O6'
_chemical_formula_weight 223.23
_chemical_name_systematic
;
(1R,2R,3S,6S,7S,7aR)-3-Hydroxymethyl-1,2,6,7-
tetrahydroxypyrrolizidine monohydrate or (2S,3R,4R,5R,6S,7S)-2-Hydroxymethyl-
1-azabicyclo[3.3.0]-octan-3,4,6,7-tetraol monohydrate
;
_space_group_IT_number 92
_symmetry_cell_setting tetragonal
_symmetry_space_group_name_Hall 'P 4abw 2nw'
_symmetry_space_group_name_H-M 'P 41 21 2'
_atom_sites_solution_hydrogens difmap
_atom_sites_solution_primary direct
_audit_creation_method CRYSTALS_ver_12.20
_cell_angle_alpha 90
_cell_angle_beta 90
_cell_angle_gamma 90
_cell_formula_units_Z 8
_cell_length_a 7.6230(2)
_cell_length_b 7.6230(2)
_cell_length_c 33.8174(10)
_cell_measurement_reflns_used 1241
_cell_measurement_temperature 150
_cell_measurement_theta_max 27
_cell_measurement_theta_min 5
_cell_volume 1965.13(9)
_computing_cell_refinement DENZO/SCALEPACK
_computing_data_collection 'COLLECT (Nonius, 1997)'
_computing_data_reduction 'DENZO/SCALEPACK (Otwinowski & Minor, 1996)'
_computing_molecular_graphics 'CAMERON (Watkin et al., 1996)'
_computing_publication_material CRYSTALS
_computing_structure_refinement 'CRYSTALS (Betteridge et al., 2003)'
_computing_structure_solution 'SIR92 (Altomare et al., 1994)'
_diffrn_ambient_temperature 150
_diffrn_measured_fraction_theta_full 0.973
_diffrn_measured_fraction_theta_max 0.973
_diffrn_measurement_device_type 'Nonius KappaCCD'
_diffrn_measurement_method \w
_diffrn_radiation_monochromator graphite
_diffrn_radiation_type MoK\a
_diffrn_radiation_wavelength 0.71073
_diffrn_reflns_av_R_equivalents 0.021
_diffrn_reflns_limit_h_max 9
_diffrn_reflns_limit_h_min -9
_diffrn_reflns_limit_k_max 7
_diffrn_reflns_limit_k_min -6
_diffrn_reflns_limit_l_max 43
_diffrn_reflns_limit_l_min -42
_diffrn_reflns_number 9161
_diffrn_reflns_theta_full 27.490
_diffrn_reflns_theta_max 27.490
_diffrn_reflns_theta_min 5.234
_diffrn_standards_number 0
_exptl_absorpt_coefficient_mu 0.129
_exptl_absorpt_correction_T_max 0.97
_exptl_absorpt_correction_T_min 0.96
_exptl_absorpt_correction_type multi-scan
_exptl_absorpt_process_details 'DENZO/SCALEPACK (Otwinowski & Minor, 1997)'
_exptl_crystal_colour colourless
_exptl_crystal_density_diffrn 1.509
_exptl_crystal_description prism
_exptl_crystal_F_000 960
_exptl_crystal_size_max 0.40
_exptl_crystal_size_mid 0.20
_exptl_crystal_size_min 0.20
_refine_diff_density_max 0.35
_refine_diff_density_min -0.34
_refine_ls_extinction_method None
_refine_ls_goodness_of_fit_ref 1.0139
_refine_ls_hydrogen_treatment refxyz
_refine_ls_matrix_type full
_refine_ls_number_parameters 199
_refine_ls_number_reflns 1372
_refine_ls_number_restraints 48
_refine_ls_R_factor_all 0.0469
_refine_ls_R_factor_gt 0.0469
_refine_ls_shift/su_max 0.000220
_refine_ls_structure_factor_coef Fsqd
_refine_ls_weighting_details 'w = 1/[\s^2^(F)+(0.029P)^2^+0.165P], where P = [max(F~o~^2^,0)+2F~c~^2^]/3'
_refine_ls_weighting_scheme calc
_refine_ls_wR_factor_all 0.0723
_refine_ls_wR_factor_gt 0.0723
_refine_ls_wR_factor_ref 0.0723
_reflns_number_gt 1372
_reflns_number_total 1372
_reflns_threshold_expression I>-3\s(I)
_cod_data_source_file cf6365.cif
_cod_data_source_block I
_cod_original_formula_sum 'C8 H17 N1 O6'
_cod_database_code 2204132
_cod_database_fobs_code 2204132

loop_
_symmetry_equiv_pos_as_xyz
x,y,z
-y+1/2,x+1/2,z+1/4
-x,-y,z+1/2
y+1/2,-x+1/2,z+3/4
-x+1/2,y+1/2,-z+1/4
y,x,-z
x+1/2,-y+1/2,-z+3/4
-y,-x,-z+1/2

loop_
_atom_site_label
_atom_site_fract_x
_atom_site_fract_y
_atom_site_fract_z
_atom_site_U_iso_or_equiv
_atom_site_adp_type
_atom_site_occupancy
_atom_site_type_symbol
C1 0.5890(3) 0.6822(3) 0.32134(5) 0.0133 Uani 1.0000 C
C3 0.4333(3) 0.9335(3) 0.34563(5) 0.0126 Uani 1.0000 C
C4 0.3029(3) 0.8110(3) 0.32505(5) 0.0147 Uani 1.0000 C
C5 0.3967(3) 0.6348(3) 0.32832(5) 0.0134 Uani 1.0000 C
C8 0.3964(3) 1.1270(3) 0.34060(5) 0.0147 Uani 1.0000 C
C10 0.6936(3) 0.9642(3) 0.29892(5) 0.0159 Uani 1.0000 C
C11 0.7902(3) 0.8174(3) 0.27746(5) 0.0153 Uani 1.0000 C
C12 0.6562(3) 0.6704(3) 0.27879(5) 0.0144 Uani 1.0000 C
N2 0.6108(2) 0.8718(2) 0.33311(4) 0.0123 Uani 1.0000 N
O1 1.0215(3) 0.4208(2) 0.30776(4) 0.0344 Uani 1.0000 O
O6 0.38422(19) 0.56342(18) 0.36727(4) 0.0166 Uani 1.0000 O
O7 0.2878(2) 0.8576(2) 0.28420(4) 0.0193 Uani 1.0000 O
O9 0.5046(2) 1.2241(2) 0.36747(4) 0.0208 Uani 1.0000 O
O13 0.7232(2) 0.5026(2) 0.26855(4) 0.0224 Uani 1.0000 O
O14 0.8418(2) 0.8671(2) 0.23878(4) 0.0223 Uani 1.0000 O
H11 0.664(2) 0.607(2) 0.3385(4) 0.0200 Uiso 1.0000 H
H31 0.423(2) 0.909(2) 0.3747(4) 0.0200 Uiso 1.0000 H
H41 0.188(2) 0.813(2) 0.3375(4) 0.0200 Uiso 1.0000 H
H51 0.352(2) 0.550(2) 0.3088(4) 0.0200 Uiso 1.0000 H
H61 0.296(2) 0.592(3) 0.3792(6) 0.0200 Uiso 1.0000 H
H71 0.243(5) 0.779(4) 0.2713(9) 0.0200 Uiso 0.5000 H
H72 0.241(6) 0.952(4) 0.2811(13) 0.0200 Uiso 0.5000 H
H81 0.272(2) 1.145(2) 0.3473(5) 0.0200 Uiso 1.0000 H
H82 0.417(2) 1.166(2) 0.3136(4) 0.0200 Uiso 1.0000 H
H91 0.468(3) 1.328(2) 0.3688(6) 0.0200 Uiso 1.0000 H
H101 0.775(2) 1.056(2) 0.3078(5) 0.0200 Uiso 1.0000 H
H102 0.604(2) 1.017(2) 0.2816(5) 0.0200 Uiso 1.0000 H
H111 0.895(2) 0.779(2) 0.2922(4) 0.0200 Uiso 1.0000 H
H121 0.562(2) 0.702(2) 0.2606(5) 0.0200 Uiso 1.0000 H
H131 0.800(4) 0.473(6) 0.2828(11) 0.0200 Uiso 0.5000 H
H132 0.663(5) 0.447(5) 0.2536(11) 0.0200 Uiso 0.5000 H
H141 0.761(4) 0.885(6) 0.2234(10) 0.0200 Uiso 0.5000 H
H142 0.930(7) 0.815(6) 0.2300(12) 0.0200 Uiso 0.5000 H
H1001 0.926(3) 0.426(7) 0.2982(13) 0.0200 Uiso 0.5000 H
H1002 1.010(3) 0.375(3) 0.3294(5) 0.0200 Uiso 1.0000 H
H1003 1.053(6) 0.343(5) 0.2936(11) 0.0200 Uiso 0.5000 H

loop_
_atom_site_aniso_label
_atom_site_aniso_U_11
_atom_site_aniso_U_22
_atom_site_aniso_U_33
_atom_site_aniso_U_12
_atom_site_aniso_U_13
_atom_site_aniso_U_23
C1 0.0161(11) 0.0120(11) 0.0116(8) 0.0011(9) -0.0005(8) 0.0002(8)
C3 0.0128(11) 0.0135(11) 0.0114(8) 0.0018(9) 0.0009(8) -0.0009(8)
C4 0.0159(11) 0.0163(11) 0.0118(8) 0.0004(9) -0.0007(9) 0.0000(8)
C5 0.0164(11) 0.0124(11) 0.0114(9) -0.0010(9) 0.0006(8) -0.0008(8)
C8 0.0158(11) 0.0145(11) 0.0137(8) -0.0005(9) -0.0025(9) -0.0004(8)
C10 0.0165(11) 0.0163(12) 0.0150(9) -0.0017(9) 0.0021(9) 0.0015(8)
C11 0.0152(11) 0.0196(12) 0.0112(9) 0.0005(9) 0.0013(8) 0.0024(9)
C12 0.0134(11) 0.0165(11) 0.0132(9) 0.0039(9) -0.0004(8) -0.0023(8)
N2 0.0128(9) 0.0114(9) 0.0127(7) 0.0003(8) 0.0004(7) 0.0000(7)
O1 0.0557(13) 0.0293(11) 0.0182(8) 0.0015(10) -0.0030(9) 0.0012(7)
O6 0.0176(8) 0.0165(8) 0.0158(7) 0.0029(7) 0.0053(6) 0.0030(6)
O7 0.0231(9) 0.0196(9) 0.0153(7) 0.0012(8) -0.0061(7) 0.0009(7)
O9 0.0291(10) 0.0113(8) 0.0219(7) 0.0017(7) -0.0074(7) -0.0043(7)
O13 0.0246(10) 0.0187(9) 0.0240(8) 0.0048(8) 0.0022(7) -0.0084(7)
O14 0.0229(9) 0.0303(10) 0.0136(7) 0.0024(8) 0.0049(7) 0.0030(7)

loop_
_atom_type_symbol
_atom_type_scat_dispersion_real
_atom_type_scat_dispersion_imag
_atom_type_scat_source
C 0.0033 0.0016 'International Tables Vol C 4.2.6.8 and 6.1.1.4'
H 0.0000 0.0000 'International Tables Vol C 4.2.6.8 and 6.1.1.4'
N 0.0061 0.0033 'International Tables Vol C 4.2.6.8 and 6.1.1.4'
O 0.0106 0.0060 'International Tables Vol C 4.2.6.8 and 6.1.1.4'

loop_
_geom_angle_atom_site_label_1
_geom_angle_atom_site_label_2
_geom_angle_atom_site_label_3
_geom_angle
_geom_angle_publ_flag
C5 C1 C12 116.88(16) yes
C5 C1 N2 106.92(15) yes
C12 C1 N2 105.52(15) yes
C5 C1 H11 109.0(10) no
C12 C1 H11 108.8(9) no
N2 C1 H11 109.5(10) no
C4 C3 C8 115.05(17) yes
C4 C3 N2 105.52(15) yes
C8 C3 N2 116.31(16) yes
C4 C3 H31 106.5(10) no
C8 C3 H31 105.9(10) no
N2 C3 H31 107.0(10) no
C3 C4 C5 101.50(16) yes
C3 C4 O7 109.85(17) yes
C5 C4 O7 109.04(15) yes
C3 C4 H41 112.1(10) no
C5 C4 H41 114.1(10) no
O7 C4 H41 109.9(9) no
C1 C5 C4 103.35(16) yes
C1 C5 O6 107.24(16) yes
C4 C5 O6 111.76(15) yes
C1 C5 H51 112.6(10) no
C4 C5 H51 111.5(10) no
O6 C5 H51 110.2(9) no
C3 C8 O9 109.04(16) yes
C3 C8 H81 106.8(10) no
O9 C8 H81 109.6(10) no
C3 C8 H82 111.9(10) no
O9 C8 H82 110.1(10) no
H81 C8 H82 109.3(12) no
C11 C10 N2 103.10(16) yes
C11 C10 H101 111.5(10) no
N2 C10 H101 111.5(9) no
C11 C10 H102 110.5(10) no
N2 C10 H102 111.0(10) no
H101 C10 H102 109.1(12) no
C10 C11 C12 101.71(17) yes
C10 C11 O14 112.16(18) yes
C12 C11 O14 114.32(16) yes
C10 C11 H111 111.7(10) no
C12 C11 H111 108.2(10) no
O14 C11 H111 108.6(9) no
C1 C12 C11 102.10(16) yes
C1 C12 O13 113.73(16) yes
C11 C12 O13 114.58(17) yes
C1 C12 H121 109.5(10) no
C11 C12 H121 106.9(10) no
O13 C12 H121 109.6(10) no
C1 N2 C3 106.05(15) yes
C1 N2 C10 107.10(14) yes
C3 N2 C10 117.00(16) yes
H1001 O1 H1002 107(4) no
H1001 O1 H1003 94(5) no
H1002 O1 H1003 104(4) no
C5 O6 H61 114.2(15) no
C4 O7 H71 112(3) no
C4 O7 H72 112(3) no
H71 O7 H72 113(4) no
C8 O9 H91 109.2(14) no
C12 O13 H131 112(3) no
C12 O13 H132 115(3) no
H131 O13 H132 131(5) no
C11 O14 H141 115(3) no
C11 O14 H142 115(3) no
H141 O14 H142 117(4) no

loop_
_geom_bond_atom_site_label_1
_geom_bond_atom_site_label_2
_geom_bond_distance
_geom_bond_publ_flag
C1 C5 1.528(3) yes
C1 C12 1.530(3) yes
C1 N2 1.509(2) yes
C1 H11 0.993(15) no
C3 C4 1.531(3) yes
C3 C8 1.511(3) yes
C3 N2 1.494(3) yes
C3 H31 1.003(14) no
C4 C5 1.526(3) yes
C4 O7 1.431(2) yes
C4 H41 0.975(15) no
C5 O6 1.428(2) yes
C5 H51 0.985(15) no
C8 O9 1.433(2) yes
C8 H81 0.985(15) no
C8 H82 0.973(14) no
C10 C11 1.524(3) yes
C10 N2 1.494(2) yes
C10 H101 0.983(15) no
C10 H102 0.985(15) no
C11 C12 1.517(3) yes
C11 O14 1.418(2) yes
C11 H111 0.986(15) no
C12 O13 1.420(2) yes
C12 H121 0.974(14) no
O1 H1001 0.800(18) no
O1 H1002 0.815(15) no
O1 H1003 0.801(18) no
O6 H61 0.814(15) no
O7 H71 0.814(18) no
O7 H72 0.812(19) no
O9 H91 0.838(15) no
O13 H131 0.791(18) no
O13 H132 0.804(17) no
O14 H141 0.816(18) no
O14 H142 0.83(5) no
